data_7048023
loop_
_publ_author_name
'Takeshita, Tomohiro'
'Sato, Kazuhiko'
'Nakajima, Yumiko'

_publ_section_title
;
 Selective hydrosiloxane synthesis via dehydrogenative coupling of
 silanols with hydrosilanes catalysed by Fe complexes bearing a
 tetradentate PNNP ligand.
;
_journal_issue 47
_journal_name_full 'Dalton transactions (Cambridge, England : 2003)'
_journal_page_first 17004
_journal_page_last 17010
_journal_paper_doi 10.1039/c8dt04168g
_journal_volume 47
_journal_year 2018
_chemical_formula_sum 'C39 H30 Fe N2 O P2'
_chemical_formula_weight 660.44
_space_group_crystal_system triclinic
_space_group_IT_number 2
_space_group_name_Hall '-P 1'
_space_group_name_H-M_alt 'P -1'
_symmetry_space_group_name_Hall '-P 1'
_symmetry_space_group_name_H-M 'P -1'
_atom_sites_solution_hydrogens geom
_audit_creation_method SHELXL-2014/7
_audit_update_record
;
2018-09-10 deposited with the CCDC.
2018-11-12 downloaded from the CCDC.
;
_cell_angle_alpha 82.081(11)
_cell_angle_beta 75.1840(10)
_cell_angle_gamma 65.260(8)
_cell_formula_units_Z 2
_cell_length_a 9.8699(9)
_cell_length_b 10.7795(13)
_cell_length_c 16.578(2)
_cell_measurement_reflns_used 3894
_cell_measurement_temperature 93(2)
_cell_measurement_theta_max 27.5
_cell_measurement_theta_min 3.0
_cell_volume 1547.7(3)
_computing_cell_refinement 'CrystalClear (Rigaku Inc., 2008)'
_computing_data_collection 'CrystalClear (Rigaku Inc., 2008)'
_computing_data_reduction 'CrystalClear (Rigaku Inc., 2008)'
_computing_molecular_graphics 'ORTEP3 for windows'
_computing_structure_refinement 'SHELXL-2014/7 (Sheldrick, 2014)'
_computing_structure_solution SIR97
_diffrn_ambient_temperature 93(2)
_diffrn_measured_fraction_theta_full 0.960
_diffrn_measured_fraction_theta_max 0.936
_diffrn_measurement_device_type 'Rigaku XtaLAB P200'
_diffrn_measurement_method 'profile data from \w-scans'
_diffrn_radiation_type MoK\a
_diffrn_radiation_wavelength 0.71075
_diffrn_reflns_av_R_equivalents 0.0532
_diffrn_reflns_av_unetI/netI 0.0497
_diffrn_reflns_Laue_measured_fraction_full 0.960
_diffrn_reflns_Laue_measured_fraction_max 0.936
_diffrn_reflns_limit_h_max 12
_diffrn_reflns_limit_h_min -12
_diffrn_reflns_limit_k_max 13
_diffrn_reflns_limit_k_min -13
_diffrn_reflns_limit_l_max 21
_diffrn_reflns_limit_l_min -19
_diffrn_reflns_number 19942
_diffrn_reflns_point_group_measured_fraction_full 0.960
_diffrn_reflns_point_group_measured_fraction_max 0.936
_diffrn_reflns_theta_full 25.242
_diffrn_reflns_theta_max 27.479
_diffrn_reflns_theta_min 3.048
_diffrn_source 'Rotating Anode'
_exptl_absorpt_coefficient_mu 0.627
_exptl_crystal_colour green
_exptl_crystal_density_diffrn 1.417
_exptl_crystal_description block
_exptl_crystal_F_000 684
_exptl_crystal_size_max 0.200
_exptl_crystal_size_mid 0.080
_exptl_crystal_size_min 0.050
_refine_diff_density_max 0.895
_refine_diff_density_min -0.653
_refine_diff_density_rms 0.090
_refine_ls_extinction_method none
_refine_ls_goodness_of_fit_ref 1.070
_refine_ls_hydrogen_treatment constr
_refine_ls_matrix_type full
_refine_ls_number_parameters 406
_refine_ls_number_reflns 6630
_refine_ls_number_restraints 0
_refine_ls_restrained_S_all 1.070
_refine_ls_R_factor_all 0.0704
_refine_ls_R_factor_gt 0.0519
_refine_ls_shift/su_max 0.000
_refine_ls_shift/su_mean 0.000
_refine_ls_structure_factor_coef Fsqd
_refine_ls_weighting_details 'w=1/[\s^2^(Fo^2^)+(0.0700P)^2^+2.0077P] where P=(Fo^2^+2Fc^2^)/3'
_refine_ls_weighting_scheme calc
_refine_ls_wR_factor_gt 0.1322
_refine_ls_wR_factor_ref 0.1409
_reflns_Friedel_coverage 0.000
_reflns_number_gt 5242
_reflns_number_total 6630
_reflns_threshold_expression 'I > 2\s(I)'
_cod_data_source_file c8dt04168g2.cif
_cod_data_source_block take140
_cod_depositor_comments 'Adding full bibliography for 7048021--7048028.cif.'
_cod_database_code 7048023
_shelx_shelxl_version_number 2014/7
_shelx_space_group_comment
;
The symmetry employed for this shelxl refinement is uniquely defined
by the following loop, which should always be used as a source of
symmetry information in preference to the above space-group names.
They are only intended as comments.
;
_shelx_estimated_absorpt_t_min 0.885
_shelx_estimated_absorpt_t_max 0.969

loop_
_space_group_symop_operation_xyz
'x, y, z'
'-x, -y, -z'

loop_
_atom_site_label
_atom_site_type_symbol
_atom_site_fract_x
_atom_site_fract_y
_atom_site_fract_z
_atom_site_U_iso_or_equiv
_atom_site_adp_type
_atom_site_occupancy
_atom_site_site_symmetry_order
_atom_site_calc_flag
_atom_site_refinement_flags_posn
_atom_site_refinement_flags_adp
C1 C 0.6264(4) 0.5203(3) 0.37253(19) 0.0224(6) Uani 1 1 d . .
H1 H 0.6056 0.5057 0.4340 0.027 Uiso 1 1 calc R U
H1A H 0.6683 0.5914 0.3580 0.027 Uiso 1 1 calc R U
C2 C 0.4820(4) 0.5639(3) 0.34158(18) 0.0201(6) Uani 1 1 d . .
C3 C 0.3382(4) 0.6536(3) 0.38035(19) 0.0252(7) Uani 1 1 d . .
H3 H 0.3263 0.6933 0.4308 0.030 Uiso 1 1 calc R U
C4 C 0.2099(4) 0.6871(3) 0.3470(2) 0.0248(7) Uani 1 1 d . .
H4 H 0.1116 0.7470 0.3751 0.030 Uiso 1 1 calc R U
C5 C 0.2286(3) 0.6313(3) 0.27177(19) 0.0211(6) Uani 1 1 d . .
C6 C 0.1106(4) 0.6522(3) 0.2290(2) 0.0241(7) Uani 1 1 d . .
H6 H 0.0085 0.7121 0.2518 0.029 Uiso 1 1 calc R U
C7 C 0.1402(4) 0.5894(3) 0.1572(2) 0.0229(6) Uani 1 1 d . .
H7 H 0.0586 0.6067 0.1311 0.027 Uiso 1 1 calc R U
C8 C 0.2928(3) 0.4967(3) 0.11946(19) 0.0202(6) Uani 1 1 d . .
C9 C 0.3344(4) 0.4218(3) 0.04844(19) 0.0220(6) Uani 1 1 d . .
H9 H 0.2604 0.4309 0.0184 0.026 Uiso 1 1 calc R U
C10 C 0.4882(4) 0.3324(3) 0.02227(18) 0.0207(6) Uani 1 1 d . .
H10 H 0.5183 0.2812 -0.0263 0.025 Uiso 1 1 calc R U
C11 C 0.5963(3) 0.3176(3) 0.06588(17) 0.0191(6) Uani 1 1 d . .
C12 C 0.4086(3) 0.4784(3) 0.16045(18) 0.0181(6) Uani 1 1 d . .
C13 C 0.3783(3) 0.5421(3) 0.23429(18) 0.0176(6) Uani 1 1 d . .
C14 C 0.7628(3) 0.2222(3) 0.04546(17) 0.0202(6) Uani 1 1 d . .
H14 H 0.8243 0.2675 0.0067 0.024 Uiso 1 1 calc R U
H14A H 0.7772 0.1387 0.0198 0.024 Uiso 1 1 calc R U
C15 C 0.9503(4) 0.3445(3) 0.33249(19) 0.0211(6) Uani 1 1 d . .
C16 C 1.0771(4) 0.2975(3) 0.26702(19) 0.0208(6) Uani 1 1 d . .
H16 H 1.0660 0.2770 0.2158 0.025 Uiso 1 1 calc R U
C17 C 1.2211(4) 0.2803(3) 0.2759(2) 0.0256(7) Uani 1 1 d . .
H17 H 1.3077 0.2468 0.2311 0.031 Uiso 1 1 calc R U
C18 C 1.2370(4) 0.3118(3) 0.3498(2) 0.0282(7) Uani 1 1 d . .
H18 H 1.3348 0.3007 0.3557 0.034 Uiso 1 1 calc R U
C19 C 1.1108(4) 0.3600(4) 0.4157(2) 0.0300(7) Uani 1 1 d . .
H19 H 1.1221 0.3826 0.4663 0.036 Uiso 1 1 calc R U
C20 C 0.9683(4) 0.3749(3) 0.4074(2) 0.0255(7) Uani 1 1 d . .
H20 H 0.8826 0.4059 0.4528 0.031 Uiso 1 1 calc R U
C21 C 0.7389(3) 0.2247(3) 0.39741(17) 0.0196(6) Uani 1 1 d . .
C22 C 0.8609(4) 0.1037(3) 0.41022(19) 0.0237(7) Uani 1 1 d . .
H22 H 0.9620 0.0905 0.3812 0.028 Uiso 1 1 calc R U
C23 C 0.8358(4) 0.0022(3) 0.4650(2) 0.0281(7) Uani 1 1 d . .
H23 H 0.9200 -0.0799 0.4735 0.034 Uiso 1 1 calc R U
C24 C 0.6887(4) 0.0197(3) 0.5076(2) 0.0289(7) Uani 1 1 d . .
H24 H 0.6723 -0.0504 0.5450 0.035 Uiso 1 1 calc R U
C25 C 0.5664(4) 0.1389(3) 0.49566(19) 0.0264(7) Uani 1 1 d . .
H25 H 0.4658 0.1514 0.5253 0.032 Uiso 1 1 calc R U
C26 C 0.5901(4) 0.2411(3) 0.44015(18) 0.0214(6) Uani 1 1 d . .
H26 H 0.5052 0.3221 0.4311 0.026 Uiso 1 1 calc R U
C27 C 1.0258(3) 0.0981(3) 0.12641(18) 0.0189(6) Uani 1 1 d . .
C28 C 1.1122(3) 0.1584(3) 0.06720(19) 0.0229(6) Uani 1 1 d . .
H28 H 1.0630 0.2334 0.0327 0.027 Uiso 1 1 calc R U
C29 C 1.2688(4) 0.1086(3) 0.0590(2) 0.0277(7) Uani 1 1 d . .
H29 H 1.3265 0.1489 0.0180 0.033 Uiso 1 1 calc R U
C30 C 1.3431(4) 0.0006(4) 0.1098(2) 0.0294(7) Uani 1 1 d . .
H30 H 1.4503 -0.0313 0.1046 0.035 Uiso 1 1 calc R U
C31 C 1.2588(4) -0.0597(3) 0.1680(2) 0.0290(7) Uani 1 1 d . .
H31 H 1.3089 -0.1344 0.2024 0.035 Uiso 1 1 calc R U
C32 C 1.1014(4) -0.0119(3) 0.1767(2) 0.0243(7) Uani 1 1 d . .
H32 H 1.0449 -0.0542 0.2170 0.029 Uiso 1 1 calc R U
C33 C 0.7568(3) 0.0395(3) 0.18601(18) 0.0180(6) Uani 1 1 d . .
C34 C 0.6390(4) 0.0560(3) 0.25579(19) 0.0270(7) Uani 1 1 d . .
H34 H 0.5995 0.1348 0.2881 0.032 Uiso 1 1 calc R U
C35 C 0.5783(5) -0.0425(4) 0.2789(2) 0.0376(9) Uani 1 1 d . .
H35 H 0.4972 -0.0300 0.3267 0.045 Uiso 1 1 calc R U
C36 C 0.6342(4) -0.1576(4) 0.2332(2) 0.0317(8) Uani 1 1 d . .
H36 H 0.5918 -0.2242 0.2493 0.038 Uiso 1 1 calc R U
C37 C 0.7530(4) -0.1759(3) 0.1636(2) 0.0285(7) Uani 1 1 d . .
H37 H 0.7929 -0.2555 0.1319 0.034 Uiso 1 1 calc R U
C38 C 0.8133(3) -0.0777(3) 0.1405(2) 0.0236(7) Uani 1 1 d . .
H38 H 0.8946 -0.0907 0.0927 0.028 Uiso 1 1 calc R U
C39 C 0.8163(3) 0.4542(3) 0.14202(18) 0.0198(6) Uani 1 1 d . .
O1 O 0.8967(3) 0.5013(2) 0.09757(14) 0.0261(5) Uani 1 1 d . .
P1 P 0.76527(9) 0.35783(7) 0.32100(4) 0.01731(17) Uani 1 1 d . .
P2 P 0.81774(8) 0.18063(7) 0.14877(4) 0.01602(17) Uani 1 1 d . .
Fe1 Fe 0.69429(5) 0.38058(4) 0.20430(2) 0.01601(13) Uani 1 1 d . .
N1 N 0.5048(3) 0.5057(2) 0.26815(15) 0.0179(5) Uani 1 1 d . .
N2 N 0.5590(3) 0.3903(2) 0.13527(15) 0.0172(5) Uani 1 1 d . .

loop_
_atom_site_aniso_label
_atom_site_aniso_U_11
_atom_site_aniso_U_22
_atom_site_aniso_U_33
_atom_site_aniso_U_23
_atom_site_aniso_U_13
_atom_site_aniso_U_12
C1 0.0258(16) 0.0201(15) 0.0184(14) -0.0041(11) -0.0056(12) -0.0051(13)
C2 0.0244(16) 0.0172(14) 0.0186(14) 0.0018(11) -0.0050(12) -0.0088(12)
C3 0.0289(17) 0.0231(15) 0.0209(15) -0.0035(12) -0.0029(13) -0.0087(13)
C4 0.0203(15) 0.0216(15) 0.0277(16) -0.0017(12) -0.0021(13) -0.0053(12)
C5 0.0197(15) 0.0178(14) 0.0239(15) 0.0043(11) -0.0040(12) -0.0077(12)
C6 0.0183(15) 0.0194(15) 0.0305(16) 0.0056(12) -0.0051(13) -0.0058(12)
C7 0.0211(15) 0.0205(15) 0.0282(16) 0.0068(12) -0.0099(13) -0.0092(12)
C8 0.0229(15) 0.0166(14) 0.0229(15) 0.0071(11) -0.0062(12) -0.0113(12)
C9 0.0276(16) 0.0219(15) 0.0217(15) 0.0069(11) -0.0121(13) -0.0133(13)
C10 0.0283(16) 0.0213(15) 0.0159(14) 0.0023(11) -0.0057(12) -0.0137(13)
C11 0.0238(15) 0.0184(14) 0.0157(13) 0.0044(10) -0.0032(11) -0.0110(12)
C12 0.0182(14) 0.0155(13) 0.0201(14) 0.0057(11) -0.0052(11) -0.0076(11)
C13 0.0178(14) 0.0164(13) 0.0182(13) 0.0049(10) -0.0039(11) -0.0080(11)
C14 0.0247(15) 0.0213(14) 0.0140(13) 0.0031(11) -0.0036(11) -0.0101(12)
C15 0.0252(16) 0.0168(14) 0.0229(15) 0.0049(11) -0.0076(12) -0.0102(12)
C16 0.0244(15) 0.0220(15) 0.0197(14) 0.0065(11) -0.0063(12) -0.0140(13)
C17 0.0255(16) 0.0245(16) 0.0267(16) 0.0057(12) -0.0044(13) -0.0126(13)
C18 0.0250(17) 0.0258(16) 0.0384(19) 0.0055(14) -0.0137(14) -0.0127(14)
C19 0.0337(19) 0.0321(18) 0.0305(17) -0.0003(14) -0.0150(15) -0.0150(15)
C20 0.0268(17) 0.0281(16) 0.0231(15) -0.0008(12) -0.0054(13) -0.0124(14)
C21 0.0241(15) 0.0227(15) 0.0140(13) 0.0000(11) -0.0038(11) -0.0118(12)
C22 0.0244(16) 0.0228(15) 0.0211(15) 0.0024(11) -0.0012(12) -0.0099(13)
C23 0.0328(18) 0.0204(15) 0.0270(16) 0.0033(12) -0.0076(14) -0.0072(14)
C24 0.041(2) 0.0265(16) 0.0221(15) 0.0059(12) -0.0027(14) -0.0211(15)
C25 0.0277(17) 0.0339(18) 0.0218(15) 0.0002(13) 0.0001(13) -0.0199(14)
C26 0.0207(15) 0.0246(15) 0.0198(14) 0.0001(11) -0.0044(12) -0.0104(12)
C27 0.0201(14) 0.0168(14) 0.0204(14) -0.0023(11) -0.0022(11) -0.0087(12)
C28 0.0220(15) 0.0230(15) 0.0225(15) -0.0010(12) -0.0008(12) -0.0103(13)
C29 0.0258(16) 0.0307(17) 0.0272(16) -0.0050(13) 0.0040(13) -0.0163(14)
C30 0.0181(15) 0.0316(18) 0.0370(19) -0.0062(14) -0.0029(14) -0.0088(14)
C31 0.0225(16) 0.0248(16) 0.0361(18) 0.0015(13) -0.0084(14) -0.0057(13)
C32 0.0246(16) 0.0222(15) 0.0259(16) 0.0031(12) -0.0062(13) -0.0100(13)
C33 0.0179(14) 0.0195(14) 0.0183(14) 0.0048(11) -0.0069(11) -0.0091(11)
C34 0.0329(18) 0.0313(17) 0.0191(15) -0.0007(12) -0.0011(13) -0.0179(15)
C35 0.045(2) 0.050(2) 0.0254(17) 0.0071(15) 0.0016(15) -0.0336(19)
C36 0.0332(19) 0.0285(17) 0.041(2) 0.0183(15) -0.0178(16) -0.0200(15)
C37 0.0238(16) 0.0173(15) 0.044(2) 0.0039(13) -0.0119(15) -0.0069(13)
C38 0.0175(15) 0.0193(15) 0.0311(16) -0.0026(12) -0.0016(13) -0.0062(12)
C39 0.0242(15) 0.0193(14) 0.0176(14) -0.0011(11) -0.0083(12) -0.0079(12)
O1 0.0295(12) 0.0277(12) 0.0266(11) 0.0040(9) -0.0068(9) -0.0179(10)
P1 0.0187(4) 0.0171(4) 0.0160(4) 0.0015(3) -0.0045(3) -0.0073(3)
P2 0.0167(4) 0.0148(3) 0.0155(3) 0.0018(3) -0.0021(3) -0.0068(3)
Fe1 0.0173(2) 0.0153(2) 0.0148(2) 0.00144(14) -0.00400(15) -0.00635(16)
N1 0.0197(12) 0.0153(11) 0.0184(12) 0.0025(9) -0.0045(10) -0.0076(10)
N2 0.0199(12) 0.0161(12) 0.0166(12) 0.0045(9) -0.0050(10) -0.0093(10)

loop_
_atom_type_symbol
_atom_type_description
_atom_type_scat_dispersion_real
_atom_type_scat_dispersion_imag
_atom_type_scat_source
C C 0.0033 0.0016 'International Tables Vol C Tables 4.2.6.8 and 6.1.1.4'
H H 0.0000 0.0000 'International Tables Vol C Tables 4.2.6.8 and 6.1.1.4'
N N 0.0061 0.0033 'International Tables Vol C Tables 4.2.6.8 and 6.1.1.4'
P P 0.1023 0.0942 'International Tables Vol C Tables 4.2.6.8 and 6.1.1.4'
O O 0.0106 0.0060 'International Tables Vol C Tables 4.2.6.8 and 6.1.1.4'
Fe Fe 0.3463 0.8444 'International Tables Vol C Tables 4.2.6.8 and 6.1.1.4'

loop_
_geom_angle_atom_site_label_1
_geom_angle_atom_site_label_2
_geom_angle_atom_site_label_3
_geom_angle
C2 C1 P1 107.1(2)
C2 C1 H1 110.3
P1 C1 H1 110.3
C2 C1 H1A 110.3
P1 C1 H1A 110.3
H1 C1 H1A 108.6
N1 C2 C3 121.2(3)
N1 C2 C1 113.1(2)
C3 C2 C1 125.8(3)
C2 C3 C4 121.6(3)
C2 C3 H3 119.2
C4 C3 H3 119.2
C5 C4 C3 119.0(3)
C5 C4 H4 120.5
C3 C4 H4 120.5
C4 C5 C13 117.0(3)
C4 C5 C6 126.8(3)
C13 C5 C6 116.2(3)
C7 C6 C5 122.2(3)
C7 C6 H6 118.9
C5 C6 H6 118.9
C6 C7 C8 121.7(3)
C6 C7 H7 119.1
C8 C7 H7 119.1
C9 C8 C12 117.6(3)
C9 C8 C7 126.3(3)
C12 C8 C7 116.0(3)
C8 C9 C10 118.5(3)
C8 C9 H9 120.8
C10 C9 H9 120.8
C11 C10 C9 121.1(3)
C11 C10 H10 119.4
C9 C10 H10 119.4
N2 C11 C10 121.6(3)
N2 C11 C14 112.5(3)
C10 C11 C14 125.9(3)
N2 C12 C13 113.6(3)
N2 C12 C8 124.0(3)
C13 C12 C8 122.3(3)
N1 C13 C12 114.1(3)
N1 C13 C5 124.2(3)
C12 C13 C5 121.6(3)
C11 C14 P2 104.02(19)
C11 C14 H14 111.0
P2 C14 H14 111.0
C11 C14 H14A 111.0
P2 C14 H14A 111.0
H14 C14 H14A 109.0
C16 C15 C20 119.1(3)
C16 C15 P1 119.5(2)
C20 C15 P1 121.3(2)
C15 C16 C17 120.5(3)
C15 C16 H16 119.8
C17 C16 H16 119.8
C18 C17 C16 119.8(3)
C18 C17 H17 120.1
C16 C17 H17 120.1
C17 C18 C19 120.3(3)
C17 C18 H18 119.8
C19 C18 H18 119.8
C20 C19 C18 119.8(3)
C20 C19 H19 120.1
C18 C19 H19 120.1
C19 C20 C15 120.4(3)
C19 C20 H20 119.8
C15 C20 H20 119.8
C22 C21 C26 118.8(3)
C22 C21 P1 121.9(2)
C26 C21 P1 119.2(2)
C23 C22 C21 120.4(3)
C23 C22 H22 119.8
C21 C22 H22 119.8
C22 C23 C24 120.5(3)
C22 C23 H23 119.8
C24 C23 H23 119.8
C25 C24 C23 119.9(3)
C25 C24 H24 120.0
C23 C24 H24 120.0
C24 C25 C26 120.1(3)
C24 C25 H25 119.9
C26 C25 H25 119.9
C25 C26 C21 120.3(3)
C25 C26 H26 119.9
C21 C26 H26 119.9
C32 C27 C28 118.7(3)
C32 C27 P2 120.8(2)
C28 C27 P2 119.7(2)
C29 C28 C27 120.1(3)
C29 C28 H28 120.0
C27 C28 H28 120.0
C28 C29 C30 121.1(3)
C28 C29 H29 119.5
C30 C29 H29 119.5
C31 C30 C29 119.1(3)
C31 C30 H30 120.4
C29 C30 H30 120.4
C30 C31 C32 120.7(3)
C30 C31 H31 119.7
C32 C31 H31 119.7
C31 C32 C27 120.4(3)
C31 C32 H32 119.8
C27 C32 H32 119.8
C34 C33 C38 118.5(3)
C34 C33 P2 119.4(2)
C38 C33 P2 121.6(2)
C33 C34 C35 120.3(3)
C33 C34 H34 119.8
C35 C34 H34 119.8
C36 C35 C34 120.8(3)
C36 C35 H35 119.6
C34 C35 H35 119.6
C35 C36 C37 119.5(3)
C35 C36 H36 120.2
C37 C36 H36 120.2
C38 C37 C36 119.7(3)
C38 C37 H37 120.1
C36 C37 H37 120.1
C37 C38 C33 121.2(3)
C37 C38 H38 119.4
C33 C38 H38 119.4
O1 C39 Fe1 177.1(3)
C15 P1 C21 100.19(14)
C15 P1 C1 103.71(14)
C21 P1 C1 103.60(14)
C15 P1 Fe1 126.24(10)
C21 P1 Fe1 118.43(10)
C1 P1 Fe1 101.84(10)
C27 P2 C33 104.02(13)
C27 P2 C14 106.23(13)
C33 P2 C14 100.19(14)
C27 P2 Fe1 121.55(10)
C33 P2 Fe1 121.44(10)
C14 P2 Fe1 100.08(10)
C39 Fe1 N1 115.81(12)
C39 Fe1 N2 104.93(12)
N1 Fe1 N2 81.03(11)
C39 Fe1 P1 98.78(10)
N1 Fe1 P1 81.99(8)
N2 Fe1 P1 155.13(7)
C39 Fe1 P2 95.60(10)
N1 Fe1 P2 146.52(8)
N2 Fe1 P2 79.83(8)
P1 Fe1 P2 105.46(3)
C2 N1 C13 117.0(2)
C2 N1 Fe1 127.6(2)
C13 N1 Fe1 115.37(19)
C11 N2 C12 117.2(3)
C11 N2 Fe1 127.0(2)
C12 N2 Fe1 115.77(19)

loop_
_geom_bond_atom_site_label_1
_geom_bond_atom_site_label_2
_geom_bond_distance
C1 C2 1.504(4)
C1 P1 1.865(3)
C1 H1 0.9900
C1 H1A 0.9900
C2 N1 1.371(4)
C2 C3 1.385(4)
C3 C4 1.400(5)
C3 H3 0.9500
C4 C5 1.396(4)
C4 H4 0.9500
C5 C13 1.414(4)
C5 C6 1.437(5)
C6 C7 1.356(5)
C6 H6 0.9500
C7 C8 1.446(4)
C7 H7 0.9500
C8 C9 1.394(4)
C8 C12 1.406(4)
C9 C10 1.406(4)
C9 H9 0.9500
C10 C11 1.381(4)
C10 H10 0.9500
C11 N2 1.365(4)
C11 C14 1.507(4)
C12 N2 1.375(4)
C12 C13 1.390(4)
C13 N1 1.384(4)
C14 P2 1.868(3)
C14 H14 0.9900
C14 H14A 0.9900
C15 C16 1.388(4)
C15 C20 1.397(4)
C15 P1 1.829(3)
C16 C17 1.397(5)
C16 H16 0.9500
C17 C18 1.378(5)
C17 H17 0.9500
C18 C19 1.391(5)
C18 H18 0.9500
C19 C20 1.388(5)
C19 H19 0.9500
C20 H20 0.9500
C21 C22 1.392(4)
C21 C26 1.406(4)
C21 P1 1.837(3)
C22 C23 1.386(4)
C22 H22 0.9500
C23 C24 1.388(5)
C23 H23 0.9500
C24 C25 1.379(5)
C24 H24 0.9500
C25 C26 1.393(4)
C25 H25 0.9500
C26 H26 0.9500
C27 C32 1.401(4)
C27 C28 1.404(4)
C27 P2 1.822(3)
C28 C29 1.384(5)
C28 H28 0.9500
C29 C30 1.390(5)
C29 H29 0.9500
C30 C31 1.385(5)
C30 H30 0.9500
C31 C32 1.391(5)
C31 H31 0.9500
C32 H32 0.9500
C33 C34 1.385(4)
C33 C38 1.391(4)
C33 P2 1.837(3)
C34 C35 1.391(5)
C34 H34 0.9500
C35 C36 1.375(5)
C35 H35 0.9500
C36 C37 1.387(5)
C36 H36 0.9500
C37 C38 1.386(4)
C37 H37 0.9500
C38 H38 0.9500
C39 O1 1.169(4)
C39 Fe1 1.756(3)
P1 Fe1 2.1707(9)
P2 Fe1 2.1800(9)
Fe1 N1 1.926(2)
Fe1 N2 1.933(3)

loop_
_geom_torsion_atom_site_label_1
_geom_torsion_atom_site_label_2
_geom_torsion_atom_site_label_3
_geom_torsion_atom_site_label_4
_geom_torsion
P1 C1 C2 N1 -20.4(3)
P1 C1 C2 C3 159.9(3)
N1 C2 C3 C4 0.9(5)
C1 C2 C3 C4 -179.4(3)
C2 C3 C4 C5 -1.6(5)
C3 C4 C5 C13 0.6(4)
C3 C4 C5 C6 179.0(3)
C4 C5 C6 C7 -177.8(3)
C13 C5 C6 C7 0.6(4)
C5 C6 C7 C8 0.3(5)
C6 C7 C8 C9 176.5(3)
C6 C7 C8 C12 -1.5(4)
C12 C8 C9 C10 0.3(4)
C7 C8 C9 C10 -177.7(3)
C8 C9 C10 C11 0.5(4)
C9 C10 C11 N2 -0.9(4)
C9 C10 C11 C14 178.0(3)
C9 C8 C12 N2 -0.8(4)
C7 C8 C12 N2 177.4(3)
C9 C8 C12 C13 -176.3(3)
C7 C8 C12 C13 1.9(4)
N2 C12 C13 N1 0.4(4)
C8 C12 C13 N1 176.3(2)
N2 C12 C13 C5 -177.0(2)
C8 C12 C13 C5 -1.1(4)
C4 C5 C13 N1 1.2(4)
C6 C5 C13 N1 -177.4(3)
C4 C5 C13 C12 178.4(3)
C6 C5 C13 C12 -0.2(4)
N2 C11 C14 P2 28.2(3)
C10 C11 C14 P2 -150.9(3)
C20 C15 C16 C17 0.3(4)
P1 C15 C16 C17 -176.9(2)
C15 C16 C17 C18 -0.9(5)
C16 C17 C18 C19 0.4(5)
C17 C18 C19 C20 0.7(5)
C18 C19 C20 C15 -1.3(5)
C16 C15 C20 C19 0.9(5)
P1 C15 C20 C19 177.9(3)
C26 C21 C22 C23 -0.9(5)
P1 C21 C22 C23 -176.4(3)
C21 C22 C23 C24 0.3(5)
C22 C23 C24 C25 -0.2(5)
C23 C24 C25 C26 0.8(5)
C24 C25 C26 C21 -1.4(5)
C22 C21 C26 C25 1.5(5)
P1 C21 C26 C25 177.2(2)
C32 C27 C28 C29 0.3(4)
P2 C27 C28 C29 170.0(2)
C27 C28 C29 C30 -1.2(5)
C28 C29 C30 C31 1.6(5)
C29 C30 C31 C32 -1.0(5)
C30 C31 C32 C27 0.1(5)
C28 C27 C32 C31 0.2(5)
P2 C27 C32 C31 -169.3(3)
C38 C33 C34 C35 -0.6(5)
P2 C33 C34 C35 171.9(3)
C33 C34 C35 C36 0.3(6)
C34 C35 C36 C37 0.3(6)
C35 C36 C37 C38 -0.4(5)
C36 C37 C38 C33 0.0(5)
C34 C33 C38 C37 0.5(5)
P2 C33 C38 C37 -171.9(3)
C16 C15 P1 C21 112.7(2)
C20 C15 P1 C21 -64.3(3)
C16 C15 P1 C1 -140.4(2)
C20 C15 P1 C1 42.5(3)
C16 C15 P1 Fe1 -24.3(3)
C20 C15 P1 Fe1 158.7(2)
C22 C21 P1 C15 -36.2(3)
C26 C21 P1 C15 148.2(2)
C22 C21 P1 C1 -143.2(3)
C26 C21 P1 C1 41.3(3)
C22 C21 P1 Fe1 105.1(3)
C26 C21 P1 Fe1 -70.5(3)
C2 C1 P1 C15 161.2(2)
C2 C1 P1 C21 -94.5(2)
C2 C1 P1 Fe1 28.9(2)
C32 C27 P2 C33 -36.4(3)
C28 C27 P2 C33 154.2(2)
C32 C27 P2 C14 -141.6(3)
C28 C27 P2 C14 49.0(3)
C32 C27 P2 Fe1 105.3(2)
C28 C27 P2 Fe1 -64.2(3)
C34 C33 P2 C27 135.6(3)
C38 C33 P2 C27 -52.2(3)
C34 C33 P2 C14 -114.7(3)
C38 C33 P2 C14 57.6(3)
C34 C33 P2 Fe1 -6.1(3)
C38 C33 P2 Fe1 166.1(2)
C11 C14 P2 C27 -167.33(19)
C11 C14 P2 C33 84.7(2)
C11 C14 P2 Fe1 -40.1(2)
C3 C2 N1 C13 0.9(4)
C1 C2 N1 C13 -178.9(2)
C3 C2 N1 Fe1 179.5(2)
C1 C2 N1 Fe1 -0.2(4)
C12 C13 N1 C2 -179.3(2)
C5 C13 N1 C2 -1.9(4)
C12 C13 N1 Fe1 1.9(3)
C5 C13 N1 Fe1 179.2(2)
C10 C11 N2 C12 0.5(4)
C14 C11 N2 C12 -178.6(2)
C10 C11 N2 Fe1 179.1(2)
C14 C11 N2 Fe1 0.0(3)
C13 C12 N2 C11 176.3(2)
C8 C12 N2 C11 0.4(4)
C13 C12 N2 Fe1 -2.5(3)
C8 C12 N2 Fe1 -178.4(2)
